data_7017116
loop_
_publ_author_name
'Montagner, Diego'
'Sanz Miguel, Pablo J.'

_publ_section_title
;
 Unique Pt(5) metallacycle: [Pt(II)Cl(pyrrolidinedithiocarbamate)](5).
;
_journal_issue 41
_journal_name_full 'Dalton transactions (Cambridge, England : 2003)'
_journal_page_first 10809
_journal_page_last 10811
_journal_paper_doi 10.1039/c1dt11475a
_journal_volume 40
_journal_year 2011
_chemical_formula_moiety 'C25 H40 Cl5 N5 Pt5 S10, 2(C2 H4 Cl2)'
_chemical_formula_sum 'C29 H48 Cl9 N5 Pt5 S10'
_chemical_formula_weight 2081.82
_chemical_name_systematic
;
?
;
_space_group_IT_number 2
_symmetry_cell_setting triclinic
_symmetry_space_group_name_Hall '-P 1'
_symmetry_space_group_name_H-M 'P -1'
_atom_sites_solution_hydrogens geom
_atom_sites_solution_primary direct
_atom_sites_solution_secondary difmap
_audit_creation_date 2010-10-27T21:52:42-00:00
_audit_creation_method 'WinGX routine CIF_UPDATE'
_cell_angle_alpha 80.60(3)
_cell_angle_beta 78.97(3)
_cell_angle_gamma 74.89(3)
_cell_formula_units_Z 2
_cell_length_a 11.862(2)
_cell_length_b 14.543(3)
_cell_length_c 16.207(3)
_cell_measurement_reflns_used 9147
_cell_measurement_temperature 150(2)
_cell_measurement_theta_max 25
_cell_measurement_theta_min 3.33
_cell_volume 2630.3(10)
_computing_structure_refinement 'SHELXL-97 (Sheldrick, 1997)'
_computing_structure_solution 'SHELXS-97 (Sheldrick, 1990)'
_diffrn_ambient_temperature 150(2)
_diffrn_measured_fraction_theta_full 0.989
_diffrn_measured_fraction_theta_max 0.989
_diffrn_radiation_monochromator graphite
_diffrn_radiation_type MoK\a
_diffrn_radiation_wavelength 0.71073
_diffrn_reflns_av_R_equivalents 0.0363
_diffrn_reflns_av_unetI/netI 0.0343
_diffrn_reflns_limit_h_max 13
_diffrn_reflns_limit_h_min -14
_diffrn_reflns_limit_k_max 17
_diffrn_reflns_limit_k_min -17
_diffrn_reflns_limit_l_max 0
_diffrn_reflns_limit_l_min -19
_diffrn_reflns_number 9497
_diffrn_reflns_theta_full 25
_diffrn_reflns_theta_max 25
_diffrn_reflns_theta_min 3.33
_exptl_absorpt_coefficient_mu 14.134
_exptl_absorpt_correction_T_max 0.120
_exptl_absorpt_correction_T_min 0.071
_exptl_absorpt_correction_type multi-scan
_exptl_absorpt_process_details sadabs
_exptl_crystal_colour orange
_exptl_crystal_density_diffrn 2.629
_exptl_crystal_density_method 'not measured'
_exptl_crystal_description blocks
_exptl_crystal_F_000 1920
_exptl_crystal_size_max 0.2
_exptl_crystal_size_mid 0.15
_exptl_crystal_size_min 0.15
_refine_diff_density_max 1.753
_refine_diff_density_min -1.332
_refine_diff_density_rms 0.255
_refine_ls_extinction_method none
_refine_ls_goodness_of_fit_ref 0.99
_refine_ls_hydrogen_treatment constr
_refine_ls_matrix_type full
_refine_ls_number_parameters 543
_refine_ls_number_reflns 9147
_refine_ls_number_restraints 40
_refine_ls_restrained_S_all 0.988
_refine_ls_R_factor_all 0.0632
_refine_ls_R_factor_gt 0.0533
_refine_ls_shift/su_max 0.001
_refine_ls_shift/su_mean 0
_refine_ls_structure_factor_coef Fsqd
_refine_ls_weighting_details 'calc w=1/[\s^2^(Fo^2^)+(0.0000P)^2^+136.0000P] where P=(Fo^2^+2Fc^2^)/3'
_refine_ls_weighting_scheme calc
_refine_ls_wR_factor_gt 0.1179
_refine_ls_wR_factor_ref 0.1254
_reflns_number_gt 8296
_reflns_number_total 9147
_reflns_threshold_expression >2sigma(I)
_cod_data_source_file c1dt11475a.txt
_cod_data_source_block 2
_cod_original_cell_volume 2630.3(9)
_cod_original_sg_symbol_H-M P-1
_cod_database_code 7017116

loop_
_symmetry_equiv_pos_as_xyz
'x, y, z'
'-x, -y, -z'

loop_
_atom_site_label
_atom_site_type_symbol
_atom_site_fract_x
_atom_site_fract_y
_atom_site_fract_z
_atom_site_U_iso_or_equiv
_atom_site_adp_type
_atom_site_occupancy
_atom_site_symmetry_multiplicity
_atom_site_calc_flag
_atom_site_refinement_flags
_atom_site_disorder_assembly
_atom_site_disorder_group
Pt1 Pt 0.57700(6) 0.65264(4) 0.72427(4) 0.03969(15) Uani 1 1 d . . .
Pt2 Pt 0.73529(5) 0.85009(4) 0.61349(4) 0.04159(16) Uani 1 1 d . . .
Pt3 Pt 0.98334(5) 0.70203(4) 0.72707(4) 0.03773(15) Uani 1 1 d . . .
Pt4 Pt 0.82004(5) 0.92051(4) 0.84545(3) 0.03664(14) Uani 1 1 d . . .
Pt5 Pt 0.69007(5) 0.69637(4) 0.91451(3) 0.03521(14) Uani 1 1 d . . .
Cl1 Cl 0.4319(4) 0.6098(4) 0.8297(3) 0.0604(11) Uani 1 1 d . . .
Cl2 Cl 0.5397(4) 0.9330(4) 0.6195(4) 0.0733(15) Uani 1 1 d . . .
Cl3 Cl 0.9816(4) 0.5773(3) 0.6539(3) 0.0603(11) Uani 1 1 d . . .
Cl4 Cl 0.9233(4) 1.0271(3) 0.8699(3) 0.0596(11) Uani 1 1 d . . .
Cl5 Cl 0.6579(5) 0.7732(3) 1.0336(3) 0.0627(12) Uani 1 1 d . . .
N11 N 0.5629(12) 0.7763(11) 0.4793(9) 0.055(4) Uani 1 1 d . . .
C12 C 0.4543(18) 0.8059(15) 0.4370(13) 0.069(6) Uani 1 1 d . . .
H12A H 0.4042 0.8681 0.4534 0.083 Uiso 1 1 calc R . .
H12B H 0.407 0.757 0.4523 0.083 Uiso 1 1 calc R . .
C13 C 0.5021(17) 0.8143(17) 0.3428(10) 0.068(6) Uani 1 1 d . . .
H13A H 0.4503 0.868 0.3118 0.081 Uiso 1 1 calc R . .
H13B H 0.5074 0.7543 0.3195 0.081 Uiso 1 1 calc R . .
C14 C 0.6266(18) 0.8333(16) 0.3351(12) 0.068(5) Uani 1 1 d . . .
H14A H 0.6814 0.8004 0.2889 0.082 Uiso 1 1 calc R . .
H14B H 0.6226 0.9029 0.3227 0.082 Uiso 1 1 calc R . .
C15 C 0.669(2) 0.794(2) 0.4195(13) 0.087(8) Uani 1 1 d . . .
H15A H 0.731 0.7338 0.4144 0.104 Uiso 1 1 calc R . .
H15B H 0.7019 0.8412 0.4391 0.104 Uiso 1 1 calc R . .
C16 C 0.5636(16) 0.7368(13) 0.5570(10) 0.052(4) Uani 1 1 d . . .
S17 S 0.6951(4) 0.7034(3) 0.6044(2) 0.0436(9) Uani 1 1 d . . .
S18 S 0.4501(4) 0.7107(4) 0.6271(3) 0.0557(11) Uani 1 1 d . . .
N21 N 1.0276(12) 0.9466(9) 0.6216(8) 0.046(3) Uani 1 1 d . . .
C22 C 1.1508(14) 0.8878(13) 0.6155(12) 0.052(4) Uani 1 1 d . . .
H22A H 1.1779 0.8635 0.5597 0.063 Uiso 1 1 calc R . .
H22B H 1.158 0.8327 0.6606 0.063 Uiso 1 1 calc R . .
C23 C 1.2201(19) 0.956(2) 0.627(2) 0.100(9) Uani 1 1 d . . .
H23A H 1.2768 0.925 0.6661 0.12 Uiso 1 1 calc R . .
H23B H 1.2653 0.9759 0.5714 0.12 Uiso 1 1 calc R . .
C24 C 1.1423(19) 1.0370(19) 0.6587(18) 0.093(8) Uani 1 1 d . . .
H24A H 1.1709 1.0951 0.6338 0.111 Uiso 1 1 calc R . .
H24B H 1.1384 1.0304 0.7209 0.111 Uiso 1 1 calc R . .
C25 C 1.0213(15) 1.0466(12) 0.6376(12) 0.055(4) Uani 1 1 d . . .
H25A H 0.9586 1.0665 0.6855 0.065 Uiso 1 1 calc R . .
H25B H 1.007 1.0931 0.5866 0.065 Uiso 1 1 calc R . .
C26 C 0.9372(13) 0.9172(10) 0.6163(9) 0.037(3) Uani 1 1 d . . .
S27 S 0.9361(3) 0.7991(3) 0.6041(2) 0.0410(8) Uani 1 1 d . . .
S28 S 0.7964(4) 0.9865(3) 0.6188(3) 0.0479(10) Uani 1 1 d . . .
N31 N 0.9869(11) 0.7138(9) 0.9770(8) 0.040(3) Uani 1 1 d . . .
C32 C 0.9885(17) 0.6269(11) 1.0397(10) 0.052(4) Uani 1 1 d . . .
H32A H 1.0581 0.5746 1.0244 0.062 Uiso 1 1 calc R . .
H32B H 0.9157 0.6039 1.0447 0.062 Uiso 1 1 calc R . .
C33 C 0.995(2) 0.6624(13) 1.1197(12) 0.075(6) Uani 1 1 d . . .
H33A H 0.9468 0.6328 1.1683 0.091 Uiso 1 1 calc R . .
H33B H 1.0778 0.646 1.1303 0.091 Uiso 1 1 calc R . .
C34 C 0.949(2) 0.7676(14) 1.1086(12) 0.074(6) Uani 1 1 d . . .
H34A H 0.9894 0.7984 1.1405 0.088 Uiso 1 1 calc R . .
H34B H 0.8631 0.7843 1.13 0.088 Uiso 1 1 calc R . .
C35 C 0.9716(19) 0.8011(12) 1.0167(10) 0.057(5) Uani 1 1 d . . .
H35A H 0.9038 0.8517 0.9991 0.068 Uiso 1 1 calc R . .
H35B H 1.0437 0.8263 1.0021 0.068 Uiso 1 1 calc R . .
C36 C 0.9973(14) 0.7091(10) 0.8982(9) 0.038(3) Uani 1 1 d . . .
S37 S 0.9938(3) 0.8065(3) 0.8159(2) 0.0384(8) Uani 1 1 d . . .
S38 S 1.0205(4) 0.6071(3) 0.8513(3) 0.0493(10) Uani 1 1 d . . .
C42 C 0.3715(15) 1.0117(12) 0.8905(11) 0.052(4) Uani 1 1 d . . .
H42A H 0.3739 1.0266 0.9475 0.062 Uiso 1 1 calc R . .
H42B H 0.3744 1.0694 0.849 0.062 Uiso 1 1 calc R . .
C43 C 0.2656(19) 0.975(2) 0.890(2) 0.117(12) Uani 1 1 d . . .
H43A H 0.213 0.9824 0.9447 0.14 Uiso 1 1 calc R . .
H43B H 0.2217 1.0148 0.845 0.14 Uiso 1 1 calc R . .
C44 C 0.2925(18) 0.8778(17) 0.8750(19) 0.089(8) Uani 1 1 d . . .
H44A H 0.2547 0.8711 0.8276 0.106 Uiso 1 1 calc R . .
H44B H 0.2635 0.838 0.9262 0.106 Uiso 1 1 calc R . .
N45 N 0.4692(12) 0.9277(9) 0.8655(9) 0.047(3) Uani 1 1 d . . .
C45 C 0.4240(16) 0.8469(14) 0.8538(12) 0.058(5) Uani 1 1 d . . .
H45A H 0.4552 0.789 0.8918 0.07 Uiso 1 1 calc R . .
H45B H 0.4475 0.8321 0.7945 0.07 Uiso 1 1 calc R . .
C46 C 0.5798(12) 0.9285(9) 0.8577(9) 0.034(3) Uani 1 1 d . . .
S47 S 0.6973(3) 0.8339(2) 0.8224(2) 0.0372(8) Uani 1 1 d . . .
S48 S 0.6346(4) 1.0224(3) 0.8677(3) 0.0483(10) Uani 1 1 d . . .
N51 N 0.6752(11) 0.4278(8) 0.8779(8) 0.040(3) Uani 1 1 d . . .
C52 C 0.6812(18) 0.3958(12) 0.7938(10) 0.053(4) Uani 1 1 d . . .
H52A H 0.6253 0.4425 0.7602 0.063 Uiso 1 1 calc R . .
H52B H 0.7621 0.3881 0.7613 0.063 Uiso 1 1 calc R . .
C53 C 0.648(3) 0.3031(19) 0.8148(15) 0.111(10) Uani 1 1 d . . .
H53A H 0.5667 0.3107 0.8032 0.133 Uiso 1 1 calc R . .
H53B H 0.7025 0.2558 0.7792 0.133 Uiso 1 1 calc R . .
C54 C 0.653(2) 0.2690(15) 0.9033(13) 0.078(6) Uani 1 1 d . . .
H54A H 0.7274 0.2197 0.9094 0.093 Uiso 1 1 calc R . .
H54B H 0.5857 0.2401 0.9285 0.093 Uiso 1 1 calc R . .
C55 C 0.6485(16) 0.3547(10) 0.9479(11) 0.050(4) Uani 1 1 d . . .
H55A H 0.5692 0.377 0.9807 0.06 Uiso 1 1 calc R . .
H55B H 0.7082 0.3385 0.9864 0.06 Uiso 1 1 calc R . .
C56 C 0.6870(14) 0.5100(10) 0.8896(9) 0.040(3) Uani 1 1 d . . .
S57 S 0.7216(4) 0.6000(3) 0.8094(2) 0.0413(8) Uani 1 1 d . . .
S58 S 0.6830(4) 0.5464(3) 0.9861(2) 0.0425(9) Uani 1 1 d . . .
Cl61 Cl -0.0067(8) 0.7066(6) 0.3275(5) 0.125(3) Uani 1 1 d . . .
C62 C 0.009(3) 0.645(3) 0.4250(16) 0.116(11) Uani 1 1 d . . .
H62A H -0.0255 0.6889 0.4686 0.14 Uiso 1 1 calc R . .
H62B H -0.0346 0.5937 0.4354 0.14 Uiso 1 1 calc R . .
C63 C 0.133(3) 0.602(2) 0.4332(18) 0.112(10) Uani 1 1 d . . .
H63A H 0.1698 0.5597 0.3881 0.134 Uiso 1 1 calc R . .
H63B H 0.1381 0.5614 0.4886 0.134 Uiso 1 1 calc R . .
Cl64 Cl 0.2119(10) 0.6928(11) 0.4252(7) 0.191(6) Uani 1 1 d . . .
Cl71 Cl 0.3012(11) 0.3944(9) 0.7743(8) 0.172(4) Uani 1 1 d U B .
C72 C 0.295(3) 0.504(2) 0.7001(19) 0.118(9) Uani 1 1 d DU . .
H72A H 0.2256 0.5162 0.671 0.142 Uiso 1 1 calc R A 1
H72B H 0.2866 0.5588 0.7314 0.142 Uiso 1 1 calc R A 1
C731 C 0.407(5) 0.494(8) 0.635(4) 0.29(3) Uani 0.64(2) 1 d PDU B 1
H73A H 0.4766 0.4522 0.6582 0.353 Uiso 0.64(2) 1 calc PR B 1
H73B H 0.4233 0.5572 0.6107 0.353 Uiso 0.64(2) 1 calc PR B 1
Cl74 Cl 0.360(2) 0.4390(18) 0.5603(16) 0.211(11) Uani 0.64(2) 1 d PDU B 1
C732 C 0.347(3) 0.500(5) 0.607(2) 0.079(16) Uani 0.36(2) 1 d PDU B 2
H73C H 0.3434 0.5653 0.5771 0.095 Uiso 0.36(2) 1 calc PR B 2
H73D H 0.3045 0.4665 0.5797 0.095 Uiso 0.36(2) 1 calc PR B 2
Cl75 Cl 0.498(2) 0.434(2) 0.6097(19) 0.141(12) Uani 0.36(2) 1 d PDU B 2

loop_
_atom_site_aniso_label
_atom_site_aniso_U_11
_atom_site_aniso_U_22
_atom_site_aniso_U_33
_atom_site_aniso_U_23
_atom_site_aniso_U_13
_atom_site_aniso_U_12
Pt1 0.0512(3) 0.0374(3) 0.0345(3) 0.0002(2) -0.0067(2) -0.0204(3)
Pt2 0.0423(3) 0.0462(3) 0.0409(3) 0.0088(3) -0.0158(3) -0.0206(3)
Pt3 0.0421(3) 0.0372(3) 0.0342(3) -0.0045(2) -0.0051(2) -0.0103(2)
Pt4 0.0491(3) 0.0297(3) 0.0347(3) -0.0005(2) -0.0096(2) -0.0154(2)
Pt5 0.0403(3) 0.0323(3) 0.0355(3) -0.0037(2) -0.0074(2) -0.0121(2)
Cl1 0.063(3) 0.075(3) 0.049(2) -0.007(2) 0.007(2) -0.037(2)
Cl2 0.046(2) 0.060(3) 0.119(4) 0.005(3) -0.035(3) -0.015(2)
Cl3 0.077(3) 0.055(2) 0.052(2) -0.018(2) -0.006(2) -0.016(2)
Cl4 0.070(3) 0.045(2) 0.078(3) -0.009(2) -0.018(2) -0.032(2)
Cl5 0.095(4) 0.053(2) 0.047(2) -0.0170(19) -0.007(2) -0.027(2)
N11 0.047(8) 0.078(10) 0.043(8) 0.010(7) -0.012(6) -0.025(7)
C12 0.067(12) 0.073(13) 0.080(14) 0.020(11) -0.035(11) -0.042(11)
C13 0.066(12) 0.105(16) 0.031(9) 0.003(9) -0.010(8) -0.024(11)
C14 0.065(12) 0.086(15) 0.045(10) 0.009(10) -0.010(9) -0.011(11)
C15 0.079(15) 0.14(2) 0.059(12) 0.037(13) -0.022(11) -0.075(15)
C16 0.059(10) 0.065(11) 0.038(9) 0.006(8) -0.016(8) -0.030(9)
S17 0.049(2) 0.052(2) 0.0373(19) 0.0036(17) -0.0130(17) -0.0252(18)
S18 0.050(2) 0.070(3) 0.053(2) 0.012(2) -0.015(2) -0.031(2)
N21 0.048(8) 0.047(8) 0.052(8) 0.007(6) -0.015(6) -0.029(6)
C22 0.036(8) 0.068(11) 0.061(11) -0.001(9) -0.012(8) -0.026(8)
C23 0.041(11) 0.11(2) 0.15(3) -0.051(19) -0.011(13) -0.014(13)
C24 0.058(13) 0.11(2) 0.13(2) -0.006(17) -0.034(14) -0.046(14)
C25 0.050(10) 0.047(9) 0.069(12) 0.001(8) -0.007(8) -0.022(8)
C26 0.039(8) 0.035(7) 0.034(7) 0.007(6) -0.004(6) -0.012(6)
S27 0.044(2) 0.046(2) 0.0354(19) -0.0021(16) -0.0076(16) -0.0154(17)
S28 0.045(2) 0.044(2) 0.059(2) 0.0094(18) -0.0194(19) -0.0187(18)
N31 0.046(7) 0.035(7) 0.043(7) -0.010(5) -0.005(6) -0.013(6)
C32 0.080(12) 0.037(8) 0.041(9) 0.015(7) -0.022(8) -0.022(8)
C33 0.125(19) 0.049(11) 0.053(11) -0.009(9) -0.028(12) -0.010(12)
C34 0.127(19) 0.057(12) 0.050(11) -0.002(9) -0.027(12) -0.040(12)
C35 0.088(14) 0.040(9) 0.045(9) -0.006(7) -0.018(9) -0.013(9)
C36 0.052(9) 0.029(7) 0.037(8) -0.004(6) -0.020(7) -0.011(6)
S37 0.045(2) 0.0371(19) 0.0342(18) -0.0028(15) -0.0064(15) -0.0123(16)
S38 0.073(3) 0.0329(19) 0.041(2) -0.0051(16) -0.013(2) -0.0083(19)
C42 0.058(10) 0.044(9) 0.046(9) -0.001(7) -0.006(8) -0.001(8)
C43 0.047(12) 0.13(2) 0.19(3) -0.11(2) 0.001(15) 0.000(14)
C44 0.048(12) 0.076(15) 0.15(2) -0.009(15) -0.036(13) -0.016(11)
N45 0.052(8) 0.032(7) 0.061(9) -0.006(6) -0.022(7) -0.007(6)
C45 0.062(11) 0.067(12) 0.057(11) -0.007(9) -0.019(9) -0.028(9)
C46 0.035(7) 0.023(6) 0.043(8) -0.018(6) -0.012(6) 0.008(5)
S47 0.048(2) 0.0299(17) 0.0361(18) -0.0049(14) -0.0100(16) -0.0096(15)
S48 0.059(3) 0.0316(19) 0.059(2) -0.0094(17) -0.018(2) -0.0099(18)
N51 0.050(7) 0.026(6) 0.046(7) -0.011(5) 0.002(6) -0.015(5)
C52 0.081(13) 0.039(9) 0.044(9) -0.015(7) -0.009(8) -0.019(8)
C53 0.20(3) 0.094(19) 0.068(15) -0.011(13) -0.026(18) -0.08(2)
C54 0.115(19) 0.059(12) 0.068(13) -0.005(10) -0.003(12) -0.045(13)
C55 0.069(11) 0.022(7) 0.057(10) -0.006(7) 0.011(8) -0.022(7)
C56 0.049(9) 0.036(8) 0.041(8) 0.000(6) -0.020(7) -0.016(7)
S57 0.056(2) 0.0364(19) 0.0331(18) -0.0014(15) -0.0060(16) -0.0169(17)
S58 0.060(2) 0.0356(19) 0.0320(18) -0.0017(15) -0.0079(17) -0.0125(17)
Cl61 0.142(7) 0.128(6) 0.090(5) -0.021(4) -0.015(5) -0.002(5)
C62 0.14(3) 0.18(3) 0.060(15) -0.025(17) 0.003(16) -0.09(3)
C63 0.14(3) 0.13(2) 0.083(18) 0.004(16) 0.002(18) -0.07(2)
Cl64 0.164(9) 0.311(17) 0.154(9) -0.032(10) -0.026(7) -0.152(11)
Cl71 0.172(4) 0.171(4) 0.172(4) -0.0204(11) -0.0258(12) -0.0407(14)
C72 0.118(10) 0.118(10) 0.118(10) -0.0143(15) -0.0184(18) -0.028(2)
C731 0.29(3) 0.29(3) 0.29(3) -0.035(4) -0.046(5) -0.070(7)
Cl74 0.211(11) 0.210(11) 0.210(11) -0.0253(16) -0.033(2) -0.050(3)
C732 0.079(16) 0.079(16) 0.079(16) -0.010(2) -0.012(3) -0.019(4)
Cl75 0.141(12) 0.141(12) 0.141(12) -0.0169(18) -0.022(2) -0.033(3)

loop_
_atom_type_symbol
_atom_type_description
_atom_type_scat_dispersion_real
_atom_type_scat_dispersion_imag
_atom_type_scat_source
C C 0.0033 0.0016 'International Tables Vol C Tables 4.2.6.8 and 6.1.1.4'
H H 0 0 'International Tables Vol C Tables 4.2.6.8 and 6.1.1.4'
N N 0.0061 0.0033 'International Tables Vol C Tables 4.2.6.8 and 6.1.1.4'
S S 0.1246 0.1234 'International Tables Vol C Tables 4.2.6.8 and 6.1.1.4'
Cl Cl 0.1484 0.1585 'International Tables Vol C Tables 4.2.6.8 and 6.1.1.4'
Pt Pt -1.7033 8.3905 'International Tables Vol C Tables 4.2.6.8 and 6.1.1.4'

loop_
_geom_angle_atom_site_label_1
_geom_angle_atom_site_label_2
_geom_angle_atom_site_label_3
_geom_angle
S18 Pt1 S57 173.13(15)
S18 Pt1 S17 76.09(15)
S57 Pt1 S17 97.04(14)
S18 Pt1 Cl1 93.63(17)
S57 Pt1 Cl1 93.24(16)
S17 Pt1 Cl1 169.72(16)
S27 Pt2 S28 75.76(15)
S27 Pt2 Cl2 168.11(16)
S28 Pt2 Cl2 92.50(16)
S27 Pt2 S17 98.02(15)
S28 Pt2 S17 173.70(15)
Cl2 Pt2 S17 93.69(16)
S38 Pt3 S37 75.38(14)
S38 Pt3 S27 177.23(16)
S37 Pt3 S27 104.51(13)
S38 Pt3 Cl3 95.71(16)
S37 Pt3 Cl3 171.05(15)
S27 Pt3 Cl3 84.43(15)
S47 Pt4 S37 96.50(13)
S47 Pt4 S48 76.19(14)
S37 Pt4 S48 172.54(14)
S47 Pt4 Cl4 172.12(15)
S37 Pt4 Cl4 91.26(16)
S48 Pt4 Cl4 96.01(16)
S57 Pt5 S47 94.50(13)
S57 Pt5 Cl5 171.68(15)
S47 Pt5 Cl5 93.82(15)
S57 Pt5 S58 75.61(13)
S47 Pt5 S58 169.99(13)
Cl5 Pt5 S58 96.08(15)
C16 N11 C15 124.9(15)
C16 N11 C12 123.8(15)
C15 N11 C12 111.3(14)
N11 C12 C13 104.5(16)
N11 C12 H12A 110.9
C13 C12 H12A 110.9
N11 C12 H12B 110.9
C13 C12 H12B 110.9
H12A C12 H12B 108.9
C12 C13 C14 105.6(15)
C12 C13 H13A 110.6
C14 C13 H13A 110.6
C12 C13 H13B 110.6
C14 C13 H13B 110.6
H13A C13 H13B 108.7
C15 C14 C13 106.8(15)
C15 C14 H14A 110.4
C13 C14 H14A 110.4
C15 C14 H14B 110.4
C13 C14 H14B 110.4
H14A C14 H14B 108.6
N11 C15 C14 105.6(16)
N11 C15 H15A 110.6
C14 C15 H15A 110.6
N11 C15 H15B 110.6
C14 C15 H15B 110.6
H15A C15 H15B 108.7
N11 C16 S18 128.0(14)
N11 C16 S17 122.0(13)
S18 C16 S17 110.1(9)
C16 S17 Pt1 85.4(5)
C16 S17 Pt2 103.8(6)
Pt1 S17 Pt2 112.11(17)
C16 S18 Pt1 88.4(6)
C26 N21 C22 125.7(14)
C26 N21 C25 123.4(14)
C22 N21 C25 110.9(12)
N21 C22 C23 103.5(15)
N21 C22 H22A 111.1
C23 C22 H22A 111.1
N21 C22 H22B 111.1
C23 C22 H22B 111.1
H22A C22 H22B 109
C24 C23 C22 109.1(18)
C24 C23 H23A 109.9
C22 C23 H23A 109.9
C24 C23 H23B 109.9
C22 C23 H23B 109.9
H23A C23 H23B 108.3
C23 C24 C25 110(2)
C23 C24 H24A 109.8
C25 C24 H24A 109.8
C23 C24 H24B 109.8
C25 C24 H24B 109.8
H24A C24 H24B 108.2
N21 C25 C24 101.9(16)
N21 C25 H25A 111.4
C24 C25 H25A 111.4
N21 C25 H25B 111.4
C24 C25 H25B 111.4
H25A C25 H25B 109.2
N21 C26 S28 125.5(12)
N21 C26 S27 126.1(12)
S28 C26 S27 108.4(8)
C26 S27 Pt2 87.4(5)
C26 S27 Pt3 107.6(5)
Pt2 S27 Pt3 109.62(16)
C26 S28 Pt2 88.2(5)
C36 N31 C35 126.0(13)
C36 N31 C32 121.3(12)
C35 N31 C32 112.7(12)
N31 C32 C33 102.6(13)
N31 C32 H32A 111.3
C33 C32 H32A 111.3
N31 C32 H32B 111.3
C33 C32 H32B 111.3
H32A C32 H32B 109.2
C34 C33 C32 106.9(15)
C34 C33 H33A 110.3
C32 C33 H33A 110.3
C34 C33 H33B 110.3
C32 C33 H33B 110.3
H33A C33 H33B 108.6
C33 C34 C35 107.6(17)
C33 C34 H34A 110.2
C35 C34 H34A 110.2
C33 C34 H34B 110.2
C35 C34 H34B 110.2
H34A C34 H34B 108.5
N31 C35 C34 103.1(14)
N31 C35 H35A 111.1
C34 C35 H35A 111.1
N31 C35 H35B 111.1
C34 C35 H35B 111.1
H35A C35 H35B 109.1
N31 C36 S38 126.2(11)
N31 C36 S37 126.6(11)
S38 C36 S37 107.1(8)
C36 S37 Pt3 87.0(5)
C36 S37 Pt4 108.3(5)
Pt3 S37 Pt4 113.84(16)
C36 S38 Pt3 88.6(5)
C43 C42 N45 101.0(15)
C43 C42 H42A 111.6
N45 C42 H42A 111.6
C43 C42 H42B 111.6
N45 C42 H42B 111.6
H42A C42 H42B 109.4
C44 C43 C42 114.0(18)
C44 C43 H43A 108.8
C42 C43 H43A 108.8
C44 C43 H43B 108.8
C42 C43 H43B 108.8
H43A C43 H43B 107.7
C43 C44 C45 106.7(18)
C43 C44 H44A 110.4
C45 C44 H44A 110.4
C43 C44 H44B 110.4
C45 C44 H44B 110.4
H44A C44 H44B 108.6
C46 N45 C45 125.7(14)
C46 N45 C42 122.3(13)
C45 N45 C42 112.0(14)
N45 C45 C44 105.9(16)
N45 C45 H45A 110.6
C44 C45 H45A 110.6
N45 C45 H45B 110.6
C44 C45 H45B 110.6
H45A C45 H45B 108.7
N45 C46 S48 126.6(10)
N45 C46 S47 123.7(11)
S48 C46 S47 109.3(8)
C46 S47 Pt4 86.5(5)
C46 S47 Pt5 109.3(5)
Pt4 S47 Pt5 115.84(15)
C46 S48 Pt4 86.8(5)
C56 N51 C55 123.0(13)
C56 N51 C52 125.4(13)
C55 N51 C52 111.6(12)
C53 C52 N51 104.2(15)
C53 C52 H52A 110.9
N51 C52 H52A 110.9
C53 C52 H52B 110.9
N51 C52 H52B 110.9
H52A C52 H52B 108.9
C54 C53 C52 109.5(18)
C54 C53 H53A 109.8
C52 C53 H53A 109.8
C54 C53 H53B 109.8
C52 C53 H53B 109.8
H53A C53 H53B 108.2
C53 C54 C55 107.7(17)
C53 C54 H54A 110.2
C55 C54 H54A 110.2
C53 C54 H54B 110.2
C55 C54 H54B 110.2
H54A C54 H54B 108.5
N51 C55 C54 103.6(14)
N51 C55 H55A 111
C54 C55 H55A 111
N51 C55 H55B 111
C54 C55 H55B 111
H55A C55 H55B 109
N51 C56 S58 125.7(12)
N51 C56 S57 125.7(12)
S58 C56 S57 108.5(8)
C56 S57 Pt5 86.9(5)
C56 S57 Pt1 110.9(5)
Pt5 S57 Pt1 111.06(17)
C56 S58 Pt5 87.3(5)
C63 C62 Cl61 112(2)
C63 C62 H62A 109.1
Cl61 C62 H62A 109.1
C63 C62 H62B 109.1
Cl61 C62 H62B 109.1
H62A C62 H62B 107.9
C62 C63 Cl64 110(2)
C62 C63 H63A 109.6
Cl64 C63 H63A 109.6
C62 C63 H63B 109.6
Cl64 C63 H63B 109.6
H63A C63 H63B 108.1
C732 C72 Cl71 121(3)
C731 C72 Cl71 110(5)
C732 C72 H72A 75.6
C731 C72 H72A 109.6
Cl71 C72 H72A 109.6
C732 C72 H72B 124.6
C731 C72 H72B 109.6
Cl71 C72 H72B 109.6
H72A C72 H72B 108.1
C72 C731 Cl74 98(2)
C72 C731 H73A 112.2
Cl74 C731 H73A 112.2
C72 C731 H73B 112.2
Cl74 C731 H73B 112.2
H73A C731 H73B 109.8
C72 C732 Cl75 104(2)
C72 C732 H73C 111
Cl75 C732 H73C 111
C72 C732 H73D 111
Cl75 C732 H73D 111
H73C C732 H73D 109

loop_
_geom_bond_atom_site_label_1
_geom_bond_atom_site_label_2
_geom_bond_distance
Pt1 S18 2.296(4)
Pt1 S57 2.305(4)
Pt1 S17 2.305(4)
Pt1 Cl1 2.315(4)
Pt2 S27 2.286(4)
Pt2 S28 2.302(4)
Pt2 Cl2 2.311(5)
Pt2 S17 2.337(4)
Pt3 S38 2.295(4)
Pt3 S37 2.296(4)
Pt3 S27 2.318(4)
Pt3 Cl3 2.330(4)
Pt4 S47 2.272(4)
Pt4 S37 2.309(4)
Pt4 S48 2.310(4)
Pt4 Cl4 2.332(4)
Pt5 S57 2.295(4)
Pt5 S47 2.302(4)
Pt5 Cl5 2.307(4)
Pt5 S58 2.311(4)
N11 C16 1.30(2)
N11 C15 1.49(2)
N11 C12 1.51(2)
C12 C13 1.52(3)
C12 H12A 0.99
C12 H12B 0.99
C13 C14 1.55(3)
C13 H13A 0.99
C13 H13B 0.99
C14 C15 1.52(2)
C14 H14A 0.99
C14 H14B 0.99
C15 H15A 0.99
C15 H15B 0.99
C16 S18 1.670(17)
C16 S17 1.789(17)
N21 C26 1.275(19)
N21 C22 1.48(2)
N21 C25 1.50(2)
C22 C23 1.50(3)
C22 H22A 0.99
C22 H22B 0.99
C23 C24 1.40(3)
C23 H23A 0.99
C23 H23B 0.99
C24 C25 1.50(2)
C24 H24A 0.99
C24 H24B 0.99
C25 H25A 0.99
C25 H25B 0.99
C26 S28 1.707(15)
C26 S27 1.765(15)
N31 C36 1.270(18)
N31 C35 1.471(19)
N31 C32 1.485(18)
C32 C33 1.49(2)
C32 H32A 0.99
C32 H32B 0.99
C33 C34 1.48(3)
C33 H33A 0.99
C33 H33B 0.99
C34 C35 1.49(2)
C34 H34A 0.99
C34 H34B 0.99
C35 H35A 0.99
C35 H35B 0.99
C36 S38 1.711(14)
C36 S37 1.778(14)
C42 C43 1.49(3)
C42 N45 1.50(2)
C42 H42A 0.99
C42 H42B 0.99
C43 C44 1.41(3)
C43 H43A 0.99
C43 H43B 0.99
C44 C45 1.50(3)
C44 H44A 0.99
C44 H44B 0.99
N45 C46 1.297(19)
N45 C45 1.46(2)
C45 H45A 0.99
C45 H45B 0.99
C46 S48 1.700(14)
C46 S47 1.765(13)
N51 C56 1.286(18)
N51 C55 1.470(18)
N51 C52 1.493(19)
C52 C53 1.47(3)
C52 H52A 0.99
C52 H52B 0.99
C53 C54 1.45(3)
C53 H53A 0.99
C53 H53B 0.99
C54 C55 1.52(2)
C54 H54A 0.99
C54 H54B 0.99
C55 H55A 0.99
C55 H55B 0.99
C56 S58 1.720(15)
C56 S57 1.758(15)
Cl61 C62 1.70(3)
C62 C63 1.46(4)
C62 H62A 0.99
C62 H62B 0.99
C63 Cl64 1.79(3)
C63 H63A 0.99
C63 H63B 0.99
Cl71 C72 1.82(3)
C72 C732 1.514(10)
C72 C731 1.517(10)
C72 H72A 0.99
C72 H72B 0.99
C731 Cl74 1.798(10)
C731 H73A 0.99
C731 H73B 0.99
C732 Cl75 1.799(10)
C732 H73C 0.99
C732 H73D 0.99

loop_
_geom_torsion_atom_site_label_1
_geom_torsion_atom_site_label_2
_geom_torsion_atom_site_label_3
_geom_torsion_atom_site_label_4
_geom_torsion
C16 N11 C12 C13 -160.5(19)
C15 N11 C12 C13 17(2)
N11 C12 C13 C14 -24(2)
C12 C13 C14 C15 24(3)
C16 N11 C15 C14 175.2(19)
C12 N11 C15 C14 -2(3)
C13 C14 C15 N11 -13(3)
C15 N11 C16 S18 -177.6(18)
C12 N11 C16 S18 -1(3)
C15 N11 C16 S17 3(3)
C12 N11 C16 S17 -179.8(15)
N11 C16 S17 Pt1 179.4(17)
S18 C16 S17 Pt1 0.1(9)
N11 C16 S17 Pt2 67.7(17)
S18 C16 S17 Pt2 -111.6(9)
S18 Pt1 S17 C16 -0.1(6)
S57 Pt1 S17 C16 -179.8(6)
Cl1 Pt1 S17 C16 2.6(12)
S18 Pt1 S17 Pt2 103.0(2)
S57 Pt1 S17 Pt2 -76.77(18)
Cl1 Pt1 S17 Pt2 105.6(9)
S27 Pt2 S17 C16 -151.2(6)
Cl2 Pt2 S17 C16 26.7(6)
S27 Pt2 S17 Pt1 118.24(17)
Cl2 Pt2 S17 Pt1 -63.9(2)
N11 C16 S18 Pt1 -179.3(18)
S17 C16 S18 Pt1 -0.1(9)
S17 Pt1 S18 C16 0.1(7)
Cl1 Pt1 S18 C16 -179.5(7)
C26 N21 C22 C23 -179.5(18)
C25 N21 C22 C23 -1(2)
N21 C22 C23 C24 15(3)
C22 C23 C24 C25 -23(3)
C26 N21 C25 C24 166.9(17)
C22 N21 C25 C24 -11(2)
C23 C24 C25 N21 21(3)
C22 N21 C26 S28 -177.0(12)
C25 N21 C26 S28 5(2)
C22 N21 C26 S27 2(2)
C25 N21 C26 S27 -175.9(12)
N21 C26 S27 Pt2 176.5(13)
S28 C26 S27 Pt2 -4.1(6)
N21 C26 S27 Pt3 66.7(14)
S28 C26 S27 Pt3 -113.9(6)
S28 Pt2 S27 C26 3.0(5)
Cl2 Pt2 S27 C26 12.3(10)
S17 Pt2 S27 C26 -178.0(5)
S28 Pt2 S27 Pt3 110.77(19)
Cl2 Pt2 S27 Pt3 120.1(9)
S17 Pt2 S27 Pt3 -70.22(17)
S37 Pt3 S27 C26 5.1(5)
Cl3 Pt3 S27 C26 -174.4(5)
S37 Pt3 S27 Pt2 -88.43(17)
Cl3 Pt3 S27 Pt2 92.01(19)
N21 C26 S28 Pt2 -176.5(13)
S27 C26 S28 Pt2 4.1(6)
S27 Pt2 S28 C26 -3.1(5)
Cl2 Pt2 S28 C26 178.8(5)
C36 N31 C32 C33 170.6(17)
C35 N31 C32 C33 -10(2)
N31 C32 C33 C34 23(2)
C32 C33 C34 C35 -28(3)
C36 N31 C35 C34 173.0(17)
C32 N31 C35 C34 -6(2)
C33 C34 C35 N31 21(2)
C35 N31 C36 S38 177.5(14)
C32 N31 C36 S38 -3(2)
C35 N31 C36 S37 -1(2)
C32 N31 C36 S37 178.5(12)
N31 C36 S37 Pt3 -169.4(15)
S38 C36 S37 Pt3 11.9(7)
N31 C36 S37 Pt4 -55.3(15)
S38 C36 S37 Pt4 126.0(7)
S38 Pt3 S37 C36 -8.7(5)
S27 Pt3 S37 C36 168.4(5)
S38 Pt3 S37 Pt4 -117.4(2)
S27 Pt3 S37 Pt4 59.76(18)
S47 Pt4 S37 C36 -69.6(5)
Cl4 Pt4 S37 C36 111.8(5)
S47 Pt4 S37 Pt3 25.34(17)
Cl4 Pt4 S37 Pt3 -153.30(18)
N31 C36 S38 Pt3 169.4(14)
S37 C36 S38 Pt3 -11.9(7)
S37 Pt3 S38 C36 9.0(5)
Cl3 Pt3 S38 C36 -171.8(6)
N45 C42 C43 C44 6(3)
C42 C43 C44 C45 -7(4)
C43 C42 N45 C46 179.6(19)
C43 C42 N45 C45 -2(2)
C46 N45 C45 C44 176.4(18)
C42 N45 C45 C44 -2(2)
C43 C44 C45 N45 6(3)
C45 N45 C46 S48 177.8(13)
C42 N45 C46 S48 -4(2)
C45 N45 C46 S47 5(2)
C42 N45 C46 S47 -176.1(11)
N45 C46 S47 Pt4 -177.2(13)
S48 C46 S47 Pt4 9.3(7)
N45 C46 S47 Pt5 -61.0(14)
S48 C46 S47 Pt5 125.5(6)
S37 Pt4 S47 C46 174.9(5)
S48 Pt4 S47 C46 -6.6(5)
S37 Pt4 S47 Pt5 65.14(18)
S48 Pt4 S47 Pt5 -116.4(2)
S57 Pt5 S47 C46 135.0(5)
Cl5 Pt5 S47 C46 -45.2(5)
S58 Pt5 S47 C46 126.0(9)
S57 Pt5 S47 Pt4 -129.40(18)
Cl5 Pt5 S47 Pt4 50.4(2)
S58 Pt5 S47 Pt4 -138.3(8)
N45 C46 S48 Pt4 177.6(14)
S47 C46 S48 Pt4 -9.1(7)
S47 Pt4 S48 C46 6.9(5)
Cl4 Pt4 S48 C46 -174.3(5)
C56 N51 C52 C53 -173(2)
C55 N51 C52 C53 4(2)
N51 C52 C53 C54 -15(3)
C52 C53 C54 C55 20(3)
C56 N51 C55 C54 -175.5(17)
C52 N51 C55 C54 7(2)
C53 C54 C55 N51 -16(3)
C55 N51 C56 S58 4(2)
C52 N51 C56 S58 -178.6(13)
C55 N51 C56 S57 178.7(12)
C52 N51 C56 S57 -4(2)
N51 C56 S57 Pt5 173.4(14)
S58 C56 S57 Pt5 -11.3(7)
N51 C56 S57 Pt1 62.0(15)
S58 C56 S57 Pt1 -122.7(6)
S47 Pt5 S57 C56 -170.2(5)
S58 Pt5 S57 C56 8.2(5)
S47 Pt5 S57 Pt1 -58.97(17)
S58 Pt5 S57 Pt1 119.44(19)
S17 Pt1 S57 C56 -153.9(6)
Cl1 Pt1 S57 C56 25.7(6)
S17 Pt1 S57 Pt5 111.21(17)
Cl1 Pt1 S57 Pt5 -69.22(19)
N51 C56 S58 Pt5 -173.5(14)
S57 C56 S58 Pt5 11.2(7)
S57 Pt5 S58 C56 -8.4(5)
S47 Pt5 S58 C56 0.8(11)
Cl5 Pt5 S58 C56 172.1(5)
Cl61 C62 C63 Cl64 65(3)
Cl71 C72 C731 Cl74 87(5)
Cl71 C72 C732 Cl75 -55(5)
